data_7719238
loop_
_publ_author_name
'Santa Maria de la Parra, Luc&#xed;a'
'Riafrecha, Leonardo E.'
'Echeverr&#xed;a, Gustavo A'
'Lezama, Luis'
'Piro, Oscar E.'
'Gil, Diego M.'
'Frontera, Antonio'
'Le&#xf3;n, Ignacio E'

_publ_section_title
;
 Structural, spectroscopic, theoretical, and magnetic investigations of a
 novel cubane-like tetranuclear copper(II)-hydrazone complex.
;
_journal_issue 37
_journal_name_full 'Dalton transactions (Cambridge, England : 2003)'
_journal_page_first 13976
_journal_page_last 13989
_journal_paper_doi 10.1039/d5dt01463h
_journal_volume 54
_journal_year 2025
_chemical_formula_sum 'C52 H36 Cl4 Cu4 N8 O12 S4'
_chemical_formula_weight 1489.09
_space_group_crystal_system tetragonal
_space_group_IT_number 88
_space_group_name_Hall '-I 4ad'
_space_group_name_H-M_alt 'I 41/a :2'
_atom_sites_solution_hydrogens geom
_atom_sites_solution_primary dual
_atom_sites_solution_secondary difmap
_audit_creation_method SHELXL-2014/7
_audit_update_record
;
2023-05-01 deposited with the CCDC.	2025-07-28 downloaded from the CCDC.
;
_cell_angle_alpha 90
_cell_angle_beta 90
_cell_angle_gamma 90
_cell_formula_units_Z 4
_cell_length_a 23.1797(7)
_cell_length_b 23.1797(7)
_cell_length_c 11.0445(4)
_cell_measurement_reflns_used 1948
_cell_measurement_temperature 295(2)
_cell_measurement_theta_max 28.2490
_cell_measurement_theta_min 3.9350
_cell_volume 5934.2(3)
_computing_cell_refinement 'CrysAlisPro 1.171.38.41 (Rigaku OD, 2015)'
_computing_data_collection 'CrysAlisPro 1.171.38.41 (Rigaku OD, 2015)'
_computing_data_reduction 'CrysAlisPro 1.171.38.41 (Rigaku OD, 2015)'
_computing_molecular_graphics 'ORTEP for Windows (Farrugia, 2012)'
_computing_publication_material 'SHELXL-2014/7 (Sheldrick, 2014)'
_computing_structure_refinement 'SHELXL-2014/7 (Sheldrick, 2014)'
_computing_structure_solution 'SHELXT (Sheldrick, 2015)'
_diffrn_ambient_temperature 295(2)
_diffrn_detector 'CCD plate'
_diffrn_detector_area_resol_mean 16.0604
_diffrn_detector_type Eos
_diffrn_measured_fraction_theta_full 0.998
_diffrn_measured_fraction_theta_max 0.821
_diffrn_measurement_device 'four-circle diffractometer'
_diffrn_measurement_device_type 'Xcalibur, Eos, Gemini'
_diffrn_radiation_monochromator graphite
_diffrn_radiation_probe x-ray
_diffrn_radiation_type 'Mo K\a'
_diffrn_radiation_wavelength 0.71073
_diffrn_reflns_av_R_equivalents 0.0269
_diffrn_reflns_av_unetI/netI 0.0374
_diffrn_reflns_Laue_measured_fraction_full 0.998
_diffrn_reflns_Laue_measured_fraction_max 0.821
_diffrn_reflns_limit_h_max 26
_diffrn_reflns_limit_h_min -21
_diffrn_reflns_limit_k_max 28
_diffrn_reflns_limit_k_min -24
_diffrn_reflns_limit_l_max 14
_diffrn_reflns_limit_l_min -13
_diffrn_reflns_number 7147
_diffrn_reflns_point_group_measured_fraction_full 0.998
_diffrn_reflns_point_group_measured_fraction_max 0.821
_diffrn_reflns_theta_full 25.242
_diffrn_reflns_theta_max 29.030
_diffrn_reflns_theta_min 3.218
_diffrn_source 'fine-focus sealed X-ray tube'
_diffrn_source_type 'Enhance (Mo) X-ray Source'
_exptl_absorpt_coefficient_mu 1.802
_exptl_absorpt_correction_T_max 1.00000
_exptl_absorpt_correction_T_min 0.88862
_exptl_absorpt_correction_type multi-scan
_exptl_absorpt_process_details
;
CrysAlisPro 1.171.38.41 (Rigaku Oxford Diffraction, 2015)
Empirical absorption correction using spherical harmonics,
implemented in SCALE3 ABSPACK scaling algorithm.
;
_exptl_crystal_colour green
_exptl_crystal_density_diffrn 1.667
_exptl_crystal_description needle
_exptl_crystal_F_000 2992
_exptl_crystal_recrystallization_method 'Re-crystallisation from solvent: Ethanol'
_exptl_crystal_size_max 0.504
_exptl_crystal_size_mid 0.134
_exptl_crystal_size_min 0.107
_refine_diff_density_max 0.326
_refine_diff_density_min -0.353
_refine_diff_density_rms 0.065
_refine_ls_extinction_method none
_refine_ls_goodness_of_fit_ref 1.072
_refine_ls_hydrogen_treatment constr
_refine_ls_matrix_type full
_refine_ls_number_parameters 191
_refine_ls_number_reflns 3248
_refine_ls_number_restraints 0
_refine_ls_restrained_S_all 1.072
_refine_ls_R_factor_all 0.0652
_refine_ls_R_factor_gt 0.0424
_refine_ls_shift/su_max 0.000
_refine_ls_shift/su_mean 0.000
_refine_ls_structure_factor_coef Fsqd
_refine_ls_weighting_details 'w=1/[\s^2^(Fo^2^)+(0.0360P)^2^+9.3384P] where P=(Fo^2^+2Fc^2^)/3'
_refine_ls_weighting_scheme calc
_refine_ls_wR_factor_gt 0.0891
_refine_ls_wR_factor_ref 0.1010
_reflns_Friedel_coverage 0.000
_reflns_number_gt 2447
_reflns_number_total 3248
_reflns_threshold_expression 'I > 2\s(I)'
_cod_data_source_file d5dt01463h2.cif
_cod_data_source_block shelx
_cod_depositor_comments 'Adding full bibliography for 7719238--7719239.cif.'
_cod_original_cell_volume 5934.2(4)
_cod_original_sg_symbol_H-M 'I 41/a'
_cod_database_code 7719238
_shelx_shelxl_version_number 2014/7
_shelx_space_group_comment
;
The symmetry employed for this shelxl refinement is uniquely defined
by the following loop, which should always be used as a source of
symmetry information in preference to the above space-group names.
They are only intended as comments.
;
_shelx_estimated_absorpt_t_min 0.464
_shelx_estimated_absorpt_t_max 0.831
_oxdiff_exptl_absorpt_empirical_full_min 0.912
_oxdiff_exptl_absorpt_empirical_full_max 1.132
_oxdiff_exptl_absorpt_empirical_details
;
Empirical correction (ABSPACK) includes:
- Absorption correction using spherical harmonics
- Frame scaling
;

loop_
_space_group_symop_operation_xyz
'x, y, z'
'-x+1/2, -y, z+1/2'
'-y+3/4, x+1/4, z+1/4'
'y+3/4, -x+3/4, z+3/4'
'x+1/2, y+1/2, z+1/2'
'-x+1, -y+1/2, z+1'
'-y+5/4, x+3/4, z+3/4'
'y+5/4, -x+5/4, z+5/4'
'-x, -y, -z'
'x-1/2, y, -z-1/2'
'y-3/4, -x-1/4, -z-1/4'
'-y-3/4, x-3/4, -z-3/4'
'-x+1/2, -y+1/2, -z+1/2'
'x, y+1/2, -z'
'y-1/4, -x+1/4, -z+1/4'
'-y-1/4, x-1/4, -z-1/4'

loop_
_atom_site_label
_atom_site_type_symbol
_atom_site_fract_x
_atom_site_fract_y
_atom_site_fract_z
_atom_site_U_iso_or_equiv
_atom_site_adp_type
_atom_site_occupancy
_atom_site_site_symmetry_order
_atom_site_calc_flag
_atom_site_refinement_flags_posn
_atom_site_refinement_flags_adp
_atom_site_refinement_flags_occupancy
_atom_site_disorder_assembly
_atom_site_disorder_group
Cu Cu 0.00121(2) 0.17176(2) 0.21374(3) 0.03976(14) Uani 1 1 d . . . . .
Cl Cl -0.16945(6) -0.08226(5) 0.57507(13) 0.0905(4) Uani 1 1 d . . . . .
S S -0.08958(4) 0.01398(4) 0.51504(8) 0.0516(2) Uani 1 1 d . . . . .
O1 O -0.06027(10) 0.11665(10) 0.23905(19) 0.0502(6) Uani 1 1 d . . . . .
O2 O 0.06207(9) 0.23016(9) 0.20664(17) 0.0401(5) Uani 1 1 d . . . . .
O3 O 0.14891(10) 0.29734(11) 0.15044(19) 0.0533(6) Uani 1 1 d . . . . .
N1 N -0.02148(12) 0.11518(12) 0.4316(2) 0.0449(7) Uani 1 1 d . . . . .
N2 N 0.01490(11) 0.15669(11) 0.3820(2) 0.0398(6) Uani 1 1 d . . . . .
C1 C -0.09734(14) 0.05112(14) 0.3817(3) 0.0426(8) Uani 1 1 d . . . . .
C2 C -0.14625(17) -0.02965(15) 0.4772(4) 0.0570(10) Uani 1 1 d . . . . .
C3 C -0.16931(19) -0.01680(18) 0.3696(4) 0.0716(12) Uani 1 1 d . . . . .
H3 H -0.2005 -0.0362 0.3357 0.086 Uiso 1 1 calc R U . . .
C4 C -0.14064(17) 0.02954(17) 0.3141(4) 0.0606(10) Uani 1 1 d . . . . .
H4 H -0.1506 0.0439 0.2383 0.073 Uiso 1 1 calc R U . . .
C5 C -0.05736(14) 0.09752(14) 0.3482(3) 0.0407(7) Uani 1 1 d . . . . .
C6 C 0.05286(14) 0.17927(15) 0.4509(3) 0.0445(8) Uani 1 1 d . . . . .
H6 H 0.0530 0.1681 0.5317 0.053 Uiso 1 1 calc R U . . .
C7 C 0.09560(14) 0.22073(14) 0.4136(3) 0.0397(7) Uani 1 1 d . . . . .
C8 C 0.13565(16) 0.23790(16) 0.5018(3) 0.0521(9) Uani 1 1 d . . . . .
H8 H 0.1327 0.2234 0.5801 0.063 Uiso 1 1 calc R U . . .
C9 C 0.17880(18) 0.27558(18) 0.4740(3) 0.0657(12) Uani 1 1 d . . . . .
H9 H 0.2042 0.2878 0.5340 0.079 Uiso 1 1 calc R U . . .
C10 C 0.18494(17) 0.29570(17) 0.3570(3) 0.0601(10) Uani 1 1 d . . . . .
H10 H 0.2152 0.3204 0.3379 0.072 Uiso 1 1 calc R U . . .
C11 C 0.14661(15) 0.27946(15) 0.2689(3) 0.0451(8) Uani 1 1 d . . . . .
C12 C 0.10060(14) 0.24243(14) 0.2949(3) 0.0382(7) Uani 1 1 d . . . . .
C13 C 0.19724(18) 0.3285(2) 0.1111(4) 0.0814(14) Uani 1 1 d . . . . .
H13A H 0.1980 0.3655 0.1504 0.122 Uiso 1 1 calc R U . . .
H13B H 0.1951 0.3339 0.0250 0.122 Uiso 1 1 calc R U . . .
H13C H 0.2317 0.3076 0.1308 0.122 Uiso 1 1 calc R U . . .

loop_
_atom_site_aniso_label
_atom_site_aniso_U_11
_atom_site_aniso_U_22
_atom_site_aniso_U_33
_atom_site_aniso_U_23
_atom_site_aniso_U_13
_atom_site_aniso_U_12
Cu 0.0514(3) 0.0494(3) 0.01855(18) 0.00203(16) -0.00430(16) -0.00323(17)
Cl 0.0970(9) 0.0657(7) 0.1087(10) 0.0235(7) 0.0067(8) -0.0247(6)
S 0.0561(6) 0.0520(5) 0.0466(5) 0.0071(4) -0.0004(4) -0.0071(4)
O1 0.0609(16) 0.0576(15) 0.0322(11) 0.0050(11) -0.0093(11) -0.0092(11)
O2 0.0459(13) 0.0550(14) 0.0195(10) 0.0052(9) -0.0022(9) -0.0051(10)
O3 0.0566(15) 0.0728(17) 0.0304(12) 0.0094(12) 0.0021(11) -0.0173(12)
N1 0.0556(18) 0.0530(17) 0.0261(13) 0.0063(12) 0.0009(12) -0.0089(13)
N2 0.0490(16) 0.0488(16) 0.0217(12) 0.0034(11) -0.0023(11) -0.0049(12)
C1 0.0479(19) 0.0421(19) 0.0380(17) -0.0026(14) 0.0007(15) 0.0013(14)
C2 0.060(2) 0.041(2) 0.070(3) -0.0013(19) 0.006(2) -0.0068(16)
C3 0.071(3) 0.060(3) 0.084(3) -0.009(2) -0.016(2) -0.021(2)
C4 0.070(3) 0.059(2) 0.052(2) 0.0016(19) -0.012(2) -0.0093(19)
C5 0.0463(19) 0.0421(18) 0.0336(16) -0.0016(14) 0.0004(14) 0.0018(14)
C6 0.055(2) 0.059(2) 0.0195(13) 0.0031(14) -0.0027(14) -0.0026(16)
C7 0.0483(19) 0.0493(19) 0.0214(14) 0.0012(13) -0.0043(14) -0.0007(14)
C8 0.068(3) 0.062(2) 0.0259(15) 0.0009(15) -0.0107(16) -0.0054(19)
C9 0.070(3) 0.086(3) 0.042(2) -0.001(2) -0.0212(19) -0.023(2)
C10 0.056(2) 0.076(3) 0.048(2) 0.005(2) -0.0074(18) -0.0211(19)
C11 0.048(2) 0.056(2) 0.0305(16) 0.0036(15) 0.0005(15) -0.0034(16)
C12 0.0460(18) 0.0484(19) 0.0202(14) -0.0026(13) -0.0012(13) 0.0013(14)
C13 0.069(3) 0.112(4) 0.063(3) 0.022(3) 0.010(2) -0.027(3)

loop_
_atom_type_symbol
_atom_type_description
_atom_type_scat_dispersion_real
_atom_type_scat_dispersion_imag
_atom_type_scat_source
C C 0.0033 0.0016 'International Tables Vol C Tables 4.2.6.8 and 6.1.1.4'
H H 0.0000 0.0000 'International Tables Vol C Tables 4.2.6.8 and 6.1.1.4'
N N 0.0061 0.0033 'International Tables Vol C Tables 4.2.6.8 and 6.1.1.4'
O O 0.0106 0.0060 'International Tables Vol C Tables 4.2.6.8 and 6.1.1.4'
S S 0.1246 0.1234 'International Tables Vol C Tables 4.2.6.8 and 6.1.1.4'
Cl Cl 0.1484 0.1585 'International Tables Vol C Tables 4.2.6.8 and 6.1.1.4'
Cu Cu 0.3201 1.2651 'International Tables Vol C Tables 4.2.6.8 and 6.1.1.4'

loop_
_geom_angle_atom_site_label_1
_geom_angle_atom_site_label_2
_geom_angle_atom_site_label_3
_geom_angle
_geom_angle_site_symmetry_1
_geom_angle_site_symmetry_3
_geom_angle_publ_flag
N2 Cu O1 82.04(10) . . ?
N2 Cu O2 92.62(10) . . ?
O1 Cu O2 173.68(9) . . ?
N2 Cu O2 175.21(10) . 15 ?
O1 Cu O2 94.63(9) . 15 ?
O2 Cu O2 90.50(9) . 15 ?
N2 Cu O3 108.72(10) . 15 ?
O1 Cu O3 87.25(10) . 15 ?
O2 Cu O3 97.70(9) . 15 ?
O2 Cu O3 74.42(8) 15 15 ?
C2 S C1 90.38(18) . . ?
C5 O1 Cu 108.9(2) . . ?
C12 O2 Cu 126.36(18) . . ?
C12 O2 Cu 120.54(18) . 12_666 ?
Cu O2 Cu 110.19(10) . 12_666 ?
C11 O3 C13 118.8(3) . . ?
C11 O3 Cu 110.51(19) . 12_666 ?
C13 O3 Cu 129.1(2) . 12_666 ?
C5 N1 N2 109.0(2) . . ?
C6 N2 N1 117.9(2) . . ?
C6 N2 Cu 128.1(2) . . ?
N1 N2 Cu 114.00(18) . . ?
C4 C1 C5 127.1(3) . . ?
C4 C1 S 111.6(3) . . ?
C5 C1 S 121.2(2) . . ?
C3 C2 S 113.1(3) . . ?
C3 C2 Cl 126.4(3) . . ?
S C2 Cl 120.5(3) . . ?
C2 C3 C4 111.7(4) . . ?
C1 C4 C3 113.3(4) . . ?
O1 C5 N1 125.9(3) . . ?
O1 C5 C1 117.1(3) . . ?
N1 C5 C1 117.0(3) . . ?
N2 C6 C7 125.3(3) . . ?
C8 C7 C12 119.4(3) . . ?
C8 C7 C6 116.5(3) . . ?
C12 C7 C6 124.1(3) . . ?
C9 C8 C7 120.7(3) . . ?
C8 C9 C10 120.2(3) . . ?
C11 C10 C9 120.3(3) . . ?
O3 C11 C10 124.6(3) . . ?
O3 C11 C12 114.2(3) . . ?
C10 C11 C12 121.2(3) . . ?
O2 C12 C11 119.0(3) . . ?
O2 C12 C7 122.8(3) . . ?
C11 C12 C7 118.2(3) . . ?

loop_
_geom_bond_atom_site_label_1
_geom_bond_atom_site_label_2
_geom_bond_distance
_geom_bond_site_symmetry_2
_geom_bond_publ_flag
Cu N2 1.918(2) . ?
Cu O1 1.934(2) . ?
Cu O2 1.957(2) . ?
Cu O2 1.9798(19) 15 ?
Cu O3 2.327(2) 15 ?
Cl C2 1.716(4) . ?
S C2 1.710(4) . ?
S C1 1.716(3) . ?
O1 C5 1.286(4) . ?
O2 C12 1.352(3) . ?
O2 Cu 1.9797(19) 12_666 ?
O3 C11 1.374(4) . ?
O3 C13 1.403(4) . ?
O3 Cu 2.327(2) 12_666 ?
N1 C5 1.307(4) . ?
N1 N2 1.391(3) . ?
N2 C6 1.275(4) . ?
C1 C4 1.347(5) . ?
C1 C5 1.467(4) . ?
C2 C3 1.337(6) . ?
C3 C4 1.404(6) . ?
C6 C7 1.440(4) . ?
C7 C8 1.403(4) . ?
C7 C12 1.409(4) . ?
C8 C9 1.363(5) . ?
C9 C10 1.381(5) . ?
C10 C11 1.370(5) . ?
C11 C12 1.399(5) . ?

loop_
_geom_torsion_atom_site_label_1
_geom_torsion_atom_site_label_2
_geom_torsion_atom_site_label_3
_geom_torsion_atom_site_label_4
_geom_torsion
_geom_torsion_site_symmetry_1
_geom_torsion_site_symmetry_2
_geom_torsion_site_symmetry_3
_geom_torsion_site_symmetry_4
_geom_torsion_publ_flag
C5 N1 N2 C6 179.6(3) . . . . ?
C5 N1 N2 Cu -1.2(3) . . . . ?
C2 S C1 C4 -0.8(3) . . . . ?
C2 S C1 C5 -176.9(3) . . . . ?
C1 S C2 C3 0.3(3) . . . . ?
C1 S C2 Cl -178.1(3) . . . . ?
S C2 C3 C4 0.3(5) . . . . ?
Cl C2 C3 C4 178.6(3) . . . . ?
C5 C1 C4 C3 177.0(3) . . . . ?
S C1 C4 C3 1.2(5) . . . . ?
C2 C3 C4 C1 -1.0(6) . . . . ?
Cu O1 C5 N1 4.5(4) . . . . ?
Cu O1 C5 C1 -174.6(2) . . . . ?
N2 N1 C5 O1 -2.3(5) . . . . ?
N2 N1 C5 C1 176.7(3) . . . . ?
C4 C1 C5 O1 -6.5(5) . . . . ?
S C1 C5 O1 168.9(2) . . . . ?
C4 C1 C5 N1 174.3(4) . . . . ?
S C1 C5 N1 -10.2(4) . . . . ?
N1 N2 C6 C7 177.0(3) . . . . ?
Cu N2 C6 C7 -2.1(5) . . . . ?
N2 C6 C7 C8 -176.5(3) . . . . ?
N2 C6 C7 C12 0.7(6) . . . . ?
C12 C7 C8 C9 0.6(6) . . . . ?
C6 C7 C8 C9 177.9(4) . . . . ?
C7 C8 C9 C10 -2.5(7) . . . . ?
C8 C9 C10 C11 2.2(7) . . . . ?
C13 O3 C11 C10 8.4(6) . . . . ?
Cu O3 C11 C10 175.4(3) 12_666 . . . ?
C13 O3 C11 C12 -172.0(4) . . . . ?
Cu O3 C11 C12 -5.0(4) 12_666 . . . ?
C9 C10 C11 O3 179.7(4) . . . . ?
C9 C10 C11 C12 0.1(6) . . . . ?
Cu O2 C12 C11 170.7(2) . . . . ?
Cu O2 C12 C11 11.9(4) 12_666 . . . ?
Cu O2 C12 C7 -11.1(4) . . . . ?
Cu O2 C12 C7 -169.9(2) 12_666 . . . ?
O3 C11 C12 O2 -3.3(5) . . . . ?
C10 C11 C12 O2 176.4(3) . . . . ?
O3 C11 C12 C7 178.5(3) . . . . ?
C10 C11 C12 C7 -1.9(5) . . . . ?
C8 C7 C12 O2 -176.6(3) . . . . ?
C6 C7 C12 O2 6.2(5) . . . . ?
C8 C7 C12 C11 1.6(5) . . . . ?
C6 C7 C12 C11 -175.6(3) . . . . ?
